data_4501988
loop_
_publ_author_name
'Hu, Jin-Song'
'Shang, Yong-Jia'
'Yao, Xiao-Qiang'
'Qin, Ling'
'Li, Yi-Zhi'
'Guo, Zi-Jian'
'Zheng, He-Gen'
'Xue, Zi-Ling'

_publ_section_title
;
 Syntheses, Structures, and Photochemical Properties of Six New
 Metal&#x2212;Organic Frameworks Based on Aromatic Dicarboxylate Acids and
 V-Shaped Imidazole Ligands
;
_journal_issue 9
_journal_name_full 'Crystal Growth &amp; Design'
_journal_page_first 4135
_journal_paper_doi 10.1021/cg1008208
_journal_volume 10
_journal_year 2010
_chemical_formula_moiety 'C26 H20 Mn N4 O6'
_chemical_formula_sum 'C26 H20 Mn N4 O6'
_chemical_formula_weight 539.40
_chemical_name_systematic
; 
 ? 
;
_space_group_IT_number 14
_symmetry_cell_setting monoclinic
_symmetry_space_group_name_Hall '-P 2ybc'
_symmetry_space_group_name_H-M 'P 1 21/c 1'
_atom_sites_solution_hydrogens geom
_atom_sites_solution_primary direct
_atom_sites_solution_secondary difmap
_audit_creation_method SHELXL-97
_cell_angle_alpha 90.00
_cell_angle_beta 97.541(3)
_cell_angle_gamma 90.00
_cell_formula_units_Z 8
_cell_length_a 12.1170(16)
_cell_length_b 18.247(2)
_cell_length_c 21.183(3)
_cell_measurement_reflns_used 2669
_cell_measurement_temperature 293(2)
_cell_measurement_theta_max 22.06
_cell_measurement_theta_min 2.23
_cell_volume 4643.0(10)
_computing_cell_refinement 'SMART (Bruker, 2000)'
_computing_data_collection 'SMART (Bruker, 2000)'
_computing_data_reduction 'SMART (Bruker, 2000)'
_computing_molecular_graphics SHELXTL
_computing_publication_material SHELXTL
_computing_structure_refinement 'SHELXL-97 (Sheldrick, 1997)'
_computing_structure_solution 'SHELXS-97 (Sheldrick, 1990)'
_diffrn_ambient_temperature 293(2)
_diffrn_measured_fraction_theta_full 0.999
_diffrn_measured_fraction_theta_max 0.999
_diffrn_measurement_device_type 'CCD area detector'
_diffrn_measurement_method 'phi and omega scans'
_diffrn_radiation_monochromator graphite
_diffrn_radiation_source 'fine-focus sealed tube'
_diffrn_radiation_type MoK\a
_diffrn_radiation_wavelength 0.71073
_diffrn_reflns_av_R_equivalents 0.0692
_diffrn_reflns_av_sigmaI/netI 0.0951
_diffrn_reflns_limit_h_max 14
_diffrn_reflns_limit_h_min -13
_diffrn_reflns_limit_k_max 21
_diffrn_reflns_limit_k_min -12
_diffrn_reflns_limit_l_max 24
_diffrn_reflns_limit_l_min -25
_diffrn_reflns_number 22842
_diffrn_reflns_theta_full 25.00
_diffrn_reflns_theta_max 25.00
_diffrn_reflns_theta_min 1.94
_exptl_absorpt_coefficient_mu 0.621
_exptl_absorpt_correction_T_max 0.862
_exptl_absorpt_correction_T_min 0.840
_exptl_absorpt_correction_type multi-scan
_exptl_absorpt_process_details 'SADABS; Bruker, 2000'
_exptl_crystal_colour colorless
_exptl_crystal_density_diffrn 1.543
_exptl_crystal_density_method 'not measured'
_exptl_crystal_description block
_exptl_crystal_F_000 2216.0
_exptl_crystal_size_max 0.28
_exptl_crystal_size_mid 0.26
_exptl_crystal_size_min 0.24
_refine_diff_density_max 0.411
_refine_diff_density_min -0.384
_refine_diff_density_rms 0.063
_refine_ls_extinction_method none
_refine_ls_goodness_of_fit_ref 0.952
_refine_ls_hydrogen_treatment constr
_refine_ls_matrix_type full
_refine_ls_number_parameters 667
_refine_ls_number_reflns 8170
_refine_ls_number_restraints 0
_refine_ls_restrained_S_all 0.952
_refine_ls_R_factor_all 0.0981
_refine_ls_R_factor_gt 0.0566
_refine_ls_shift/su_max 0.014
_refine_ls_shift/su_mean 0.002
_refine_ls_structure_factor_coef Fsqd
_refine_ls_weighting_details 'calc w=1/[\s^2^(Fo^2^)+(0.0195P)^2^+0.0000P] where P=(Fo^2^+2Fc^2^)/3'
_refine_ls_weighting_scheme calc
_refine_ls_wR_factor_gt 0.0883
_refine_ls_wR_factor_ref 0.0979
_reflns_number_gt 5102
_reflns_number_total 8170
_reflns_threshold_expression >2sigma(I)
_cod_data_source_file cg1008208_si_002.cif
_cod_data_source_block 6
_cod_depositor_comments
;
The following automatic conversions were performed:

'_symmetry_cell_setting' value 'Monoclinic' changed to 'monoclinic'
according to /home/saulius/struct/CIF-dictionaries/cif_core.dic
dictionary named 'cif_core.dic' version 2.4.2 from 2011-04-26.

Automatic conversion script
Id: cif_fix_values 1715 2011-07-08 13:25:40Z adriana 
;
_cod_original_cell_volume 4643.1(11)
_cod_original_sg_symbol_H-M 'P 21/c'
_cod_database_code 4501988

loop_
_symmetry_equiv_pos_as_xyz
'x, y, z'
'-x, y+1/2, -z+1/2'
'-x, -y, -z'
'x, -y-1/2, z-1/2'

loop_
_atom_site_label
_atom_site_type_symbol
_atom_site_fract_x
_atom_site_fract_y
_atom_site_fract_z
_atom_site_U_iso_or_equiv
_atom_site_adp_type
_atom_site_occupancy
_atom_site_symmetry_multiplicity
_atom_site_calc_flag
_atom_site_refinement_flags
O7 O 1.2624(2) 0.32145(13) 0.80883(12) 0.0401(7) Uani 1 1 d .
O8 O 1.4404(2) 0.29221(16) 0.83961(13) 0.0575(9) Uani 1 1 d .
C1 C 1.3431(4) 0.3019(2) 0.85000(19) 0.0341(10) Uani 1 1 d .
N4 N 0.2561(2) 0.16756(16) 0.77092(15) 0.0320(8) Uani 1 1 d .
C2 C 0.2035(3) 0.1398(2) 0.81945(19) 0.0414(11) Uani 1 1 d .
H2 H 0.1311 0.1512 0.8262 0.050 Uiso 1 1 calc R
C3 C 0.2712(3) 0.0941(2) 0.8557(2) 0.0424(11) Uani 1 1 d .
H3 H 0.2549 0.0688 0.8915 0.051 Uiso 1 1 calc R
C4 C 0.3554(3) 0.1368(2) 0.77954(18) 0.0354(10) Uani 1 1 d .
H4 H 0.4103 0.1452 0.7536 0.042 Uiso 1 1 calc R
N2 N 0.3682(2) 0.09173(16) 0.83024(15) 0.0321(8) Uani 1 1 d .
C6 C 0.4639(3) 0.0487(2) 0.85376(19) 0.0337(10) Uani 1 1 d .
C7 C 0.4530(4) -0.0085(3) 0.8936(2) 0.0785(18) Uani 1 1 d .
H7 H 0.3829 -0.0208 0.9036 0.094 Uiso 1 1 calc R
C8 C 0.5652(3) 0.0627(2) 0.8372(2) 0.0542(13) Uani 1 1 d .
H8 H 0.5738 0.1003 0.8086 0.065 Uiso 1 1 calc R
O4 O 0.8247(2) 0.24789(13) 0.64928(11) 0.0358(7) Uani 1 1 d .
O3 O 0.6548(2) 0.28571(14) 0.61698(12) 0.0395(7) Uani 1 1 d .
C9 C 0.7512(3) 0.26720(19) 0.60560(18) 0.0286(9) Uani 1 1 d .
C10 C 0.7748(3) 0.27067(18) 0.53792(17) 0.0242(9) Uani 1 1 d .
C11 C 0.6898(3) 0.28829(19) 0.49031(18) 0.0307(10) Uani 1 1 d .
H11 H 0.6187 0.2970 0.5007 0.037 Uiso 1 1 calc R
N5 N -0.2455(3) 0.35990(18) -0.24271(16) 0.0433(9) Uani 1 1 d .
C12 C -0.3037(4) 0.4241(2) -0.2479(2) 0.0645(15) Uani 1 1 d .
H12 H -0.3736 0.4303 -0.2714 0.077 Uiso 1 1 calc R
C13 C -0.1537(3) 0.3766(2) -0.2057(2) 0.0454(12) Uani 1 1 d .
H13 H -0.0971 0.3431 -0.1936 0.054 Uiso 1 1 calc R
C14 C -0.2456(4) 0.4767(2) -0.2144(2) 0.0634(15) Uani 1 1 d .
H14 H -0.2675 0.5252 -0.2107 0.076 Uiso 1 1 calc R
N8 N -0.1498(3) 0.44655(18) -0.18722(16) 0.0384(9) Uani 1 1 d .
C16 C -0.0622(3) 0.4811(2) -0.14532(19) 0.0345(10) Uani 1 1 d .
C17 C -0.0282(3) 0.5506(2) -0.15800(19) 0.0410(11) Uani 1 1 d .
H17 H -0.0639 0.5764 -0.1927 0.049 Uiso 1 1 calc R
C18 C -0.0123(3) 0.4443(2) -0.0934(2) 0.0394(11) Uani 1 1 d .
H18 H -0.0373 0.3977 -0.0844 0.047 Uiso 1 1 calc R
Mn1 Mn 1.19191(5) 0.22803(3) 1.22263(3) 0.02766(16) Uani 1 1 d .
Mn2 Mn 0.68931(5) 0.24787(3) 0.21794(3) 0.02977(17) Uani 1 1 d .
O10 O 1.3255(2) 0.23720(14) 1.15280(12) 0.0432(8) Uani 1 1 d .
O9 O 1.1496(2) 0.25629(13) 1.11905(12) 0.0397(7) Uani 1 1 d .
O1 O 0.7562(2) 0.30004(14) 0.30197(12) 0.0432(7) Uani 1 1 d .
O6 O 0.52348(19) 0.21445(14) 0.23196(12) 0.0496(8) Uani 1 1 d .
H6B H 0.4990 0.2431 0.2586 0.074 Uiso 1 1 d R
H6C H 0.4815 0.2168 0.1966 0.074 Uiso 1 1 d R
C19 C 1.3170(3) 0.28890(19) 0.91700(17) 0.0275(9) Uani 1 1 d .
N1 N 1.0140(2) 0.03635(16) 1.14052(15) 0.0323(8) Uani 1 1 d .
C21 C 0.8151(3) 0.28369(18) 0.41202(17) 0.0253(9) Uani 1 1 d .
C22 C 0.9009(3) 0.26615(18) 0.45980(17) 0.0271(9) Uani 1 1 d .
H22 H 0.9726 0.2594 0.4496 0.033 Uiso 1 1 calc R
N3 N 1.1151(3) 0.11928(17) 1.19786(15) 0.0363(9) Uani 1 1 d .
O12 O 0.7377(2) -0.07319(14) 0.93124(12) 0.0422(7) Uani 1 1 d .
C23 C 1.2749(3) 0.26418(19) 1.04238(17) 0.0263(9) Uani 1 1 d .
N7 N 0.5356(3) 0.44967(17) 0.13086(15) 0.0367(9) Uani 1 1 d .
C25 C 1.2493(3) 0.25176(19) 1.10885(18) 0.0301(10) Uani 1 1 d .
C26 C 0.8383(4) 0.2933(2) 0.34442(19) 0.0332(10) Uani 1 1 d .
C27 C 0.7088(3) 0.29316(19) 0.42787(18) 0.0334(10) Uani 1 1 d .
H27 H 0.6499 0.3028 0.3962 0.040 Uiso 1 1 calc R
C28 C 0.9403(3) 0.0075(2) 1.08788(18) 0.0277(9) Uani 1 1 d .
C29 C 0.8022(3) -0.0438(2) 0.98385(18) 0.0305(10) Uani 1 1 d .
C30 C 1.2136(3) 0.30406(19) 0.93472(17) 0.0306(10) Uani 1 1 d .
H30 H 1.1573 0.3225 0.9049 0.037 Uiso 1 1 calc R
O5 O 0.1954(2) 0.58202(14) -0.03140(14) 0.0582(9) Uani 1 1 d .
C31 C 1.1935(3) 0.29196(19) 0.99687(18) 0.0309(10) Uani 1 1 d .
H31 H 1.1236 0.3028 1.0082 0.037 Uiso 1 1 calc R
C32 C 0.9571(3) -0.0621(2) 1.06470(18) 0.0314(10) Uani 1 1 d .
H32 H 1.0151 -0.0913 1.0837 0.038 Uiso 1 1 calc R
C33 C 0.8812(3) 0.25865(17) 0.52208(17) 0.0277(9) Uani 1 1 d .
H33 H 0.9389 0.2456 0.5534 0.033 Uiso 1 1 calc R
O2 O 0.9381(2) 0.29339(15) 0.33544(12) 0.0523(8) Uani 1 1 d .
N6 N 0.6316(3) 0.36009(17) 0.18310(15) 0.0375(9) Uani 1 1 d .
C34 C 1.3984(3) 0.2615(2) 0.96258(18) 0.0379(11) Uani 1 1 d .
H34 H 1.4687 0.2516 0.9515 0.045 Uiso 1 1 calc R
C35 C 0.4505(3) 0.4841(2) 0.08786(19) 0.0346(10) Uani 1 1 d .
C36 C 0.7851(3) 0.02510(19) 1.00804(18) 0.0327(10) Uani 1 1 d .
H36 H 0.7277 0.0546 0.9889 0.039 Uiso 1 1 calc R
C37 C 0.2794(3) 0.5465(2) 0.0070(2) 0.0413(11) Uani 1 1 d .
C38 C 0.8863(3) -0.0872(2) 1.01315(18) 0.0330(10) Uani 1 1 d .
H38 H 0.8956 -0.1342 0.9979 0.040 Uiso 1 1 calc R
C39 C 0.1119(3) 0.5446(2) -0.0684(2) 0.0400(11) Uani 1 1 d .
C40 C 1.0522(3) 0.1058(2) 1.14423(19) 0.0377(11) Uani 1 1 d .
H40 H 1.0356 0.1403 1.1121 0.045 Uiso 1 1 calc R
C41 C 1.1173(3) 0.0548(2) 1.23033(19) 0.0421(11) Uani 1 1 d .
H41 H 1.1553 0.0471 1.2708 0.050 Uiso 1 1 calc R
C42 C 0.6453(3) -0.0324(2) 0.90451(19) 0.0360(10) Uani 1 1 d .
C43 C 0.4119(3) 0.5534(2) 0.1006(2) 0.0451(12) Uani 1 1 d .
H43 H 0.4437 0.5790 0.1364 0.054 Uiso 1 1 calc R
C44 C 0.0755(3) 0.4756(2) -0.0538(2) 0.0426(11) Uani 1 1 d .
H44 H 0.1092 0.4506 -0.0181 0.051 Uiso 1 1 calc R
C45 C 1.0560(3) 0.0035(2) 1.1952(2) 0.0404(11) Uani 1 1 d .
H45 H 1.0452 -0.0450 1.2067 0.048 Uiso 1 1 calc R
C46 C 0.0593(3) 0.5822(2) -0.1191(2) 0.0444(12) Uani 1 1 d .
H46 H 0.0823 0.6294 -0.1275 0.053 Uiso 1 1 calc R
C47 C 0.4076(3) 0.4484(2) 0.0335(2) 0.0394(11) Uani 1 1 d .
H47 H 0.4362 0.4030 0.0240 0.047 Uiso 1 1 calc R
C48 C 0.5445(3) 0.3771(2) 0.14232(19) 0.0421(11) Uani 1 1 d .
H48 H 0.4941 0.3428 0.1233 0.051 Uiso 1 1 calc R
C49 C 0.8539(3) 0.04970(19) 1.06060(18) 0.0342(10) Uani 1 1 d .
H49 H 0.8414 0.0954 1.0777 0.041 Uiso 1 1 calc R
C50 C 0.3262(3) 0.5840(2) 0.0599(2) 0.0495(12) Uani 1 1 d .
H50 H 0.3000 0.6304 0.0684 0.059 Uiso 1 1 calc R
C51 C 0.6821(3) 0.4261(2) 0.19849(19) 0.0455(12) Uani 1 1 d .
H51 H 0.7473 0.4322 0.2265 0.055 Uiso 1 1 calc R
C52 C 1.3783(3) 0.24835(19) 1.02391(19) 0.0367(11) Uani 1 1 d .
H52 H 1.4343 0.2287 1.0533 0.044 Uiso 1 1 calc R
C53 C 0.6571(3) 0.0218(3) 0.8624(2) 0.0596(14) Uani 1 1 d .
H53 H 0.7266 0.0316 0.8502 0.072 Uiso 1 1 calc R
C54 C 0.6233(3) 0.4810(2) 0.1671(2) 0.0473(12) Uani 1 1 d .
H54 H 0.6400 0.5307 0.1699 0.057 Uiso 1 1 calc R
C55 C 0.3224(3) 0.4791(2) -0.0073(2) 0.0400(11) Uani 1 1 d .
H55 H 0.2937 0.4547 -0.0443 0.048 Uiso 1 1 calc R
C56 C 0.5447(4) -0.0487(3) 0.9195(2) 0.0738(17) Uani 1 1 d .
H56 H 0.5361 -0.0870 0.9473 0.089 Uiso 1 1 calc R
O11 O 1.02458(19) 0.27043(13) 1.22948(12) 0.0423(7) Uani 1 1 d .
H11A H 1.0082 0.2621 1.2666 0.063 Uiso 1 1 d R
H11C H 0.9780 0.2489 1.2021 0.063 Uiso 1 1 d R

loop_
_atom_site_aniso_label
_atom_site_aniso_U_11
_atom_site_aniso_U_22
_atom_site_aniso_U_33
_atom_site_aniso_U_23
_atom_site_aniso_U_13
_atom_site_aniso_U_12
O7 0.0538(19) 0.0424(18) 0.0217(16) -0.0002(13) -0.0042(14) 0.0084(14)
O8 0.0368(19) 0.102(3) 0.0348(19) -0.0030(17) 0.0107(15) -0.0017(17)
C1 0.046(3) 0.028(3) 0.027(3) -0.0022(19) 0.002(2) -0.003(2)
N4 0.0252(19) 0.032(2) 0.038(2) 0.0085(16) 0.0005(16) 0.0037(15)
C2 0.031(3) 0.048(3) 0.047(3) 0.014(2) 0.010(2) 0.005(2)
C3 0.035(3) 0.046(3) 0.049(3) 0.018(2) 0.015(2) 0.003(2)
C4 0.033(3) 0.039(3) 0.035(3) 0.005(2) 0.006(2) -0.002(2)
N2 0.0250(19) 0.032(2) 0.039(2) 0.0108(16) 0.0033(16) -0.0008(15)
C6 0.025(2) 0.037(3) 0.038(3) 0.005(2) 0.000(2) -0.002(2)
C7 0.030(3) 0.095(4) 0.113(5) 0.069(4) 0.021(3) 0.014(3)
C8 0.040(3) 0.073(4) 0.050(3) 0.031(3) 0.012(2) 0.009(2)
O4 0.0345(17) 0.0508(19) 0.0207(16) 0.0013(13) -0.0017(13) 0.0001(13)
O3 0.0341(17) 0.056(2) 0.0289(17) 0.0067(14) 0.0077(13) 0.0067(14)
C9 0.033(2) 0.022(2) 0.030(2) -0.0013(18) 0.003(2) -0.0070(19)
C10 0.027(2) 0.021(2) 0.025(2) -0.0018(17) 0.0054(18) -0.0089(17)
C11 0.019(2) 0.040(3) 0.034(3) -0.005(2) 0.0065(18) -0.0031(18)
N5 0.043(2) 0.038(2) 0.047(2) -0.0043(18) -0.0036(19) -0.0011(18)
C12 0.061(3) 0.042(3) 0.079(4) 0.004(3) -0.034(3) 0.003(3)
C13 0.038(3) 0.038(3) 0.057(3) -0.006(2) -0.007(2) 0.002(2)
C14 0.058(3) 0.035(3) 0.089(4) 0.002(3) -0.022(3) 0.008(3)
N8 0.036(2) 0.026(2) 0.050(2) 0.0005(18) -0.0039(18) -0.0002(17)
C16 0.033(3) 0.030(3) 0.040(3) 0.001(2) 0.004(2) 0.000(2)
C17 0.045(3) 0.033(3) 0.042(3) 0.008(2) -0.005(2) 0.000(2)
C18 0.036(3) 0.024(2) 0.058(3) 0.004(2) 0.003(2) -0.0040(19)
Mn1 0.0275(3) 0.0317(4) 0.0237(3) -0.0024(3) 0.0031(3) -0.0021(3)
Mn2 0.0295(4) 0.0378(4) 0.0219(3) 0.0003(3) 0.0028(3) 0.0038(3)
O10 0.0397(18) 0.064(2) 0.0239(17) 0.0065(14) -0.0029(14) 0.0026(15)
O9 0.0319(17) 0.057(2) 0.0316(17) 0.0033(13) 0.0096(14) -0.0030(14)
O1 0.0494(19) 0.056(2) 0.0209(16) -0.0050(14) -0.0059(14) 0.0068(15)
O6 0.0302(17) 0.084(2) 0.0353(18) -0.0002(15) 0.0066(14) 0.0055(15)
C19 0.030(2) 0.029(2) 0.023(2) -0.0062(17) 0.0010(19) -0.0059(18)
N1 0.033(2) 0.027(2) 0.036(2) 0.0004(16) 0.0001(17) -0.0035(16)
C21 0.028(2) 0.022(2) 0.026(2) -0.0029(17) 0.0026(18) -0.0051(17)
C22 0.024(2) 0.032(2) 0.027(2) -0.0019(18) 0.0069(18) -0.0007(18)
N3 0.037(2) 0.035(2) 0.035(2) -0.0003(17) -0.0015(17) -0.0020(17)
O12 0.0349(17) 0.0427(19) 0.0439(19) -0.0085(14) -0.0138(15) 0.0121(14)
C23 0.027(2) 0.028(2) 0.022(2) -0.0026(17) -0.0013(18) -0.0034(18)
N7 0.041(2) 0.029(2) 0.038(2) 0.0008(17) -0.0029(18) 0.0005(17)
C25 0.037(3) 0.026(2) 0.027(2) -0.0023(18) 0.005(2) -0.0041(19)
C26 0.043(3) 0.027(3) 0.031(3) -0.0068(19) 0.008(2) -0.004(2)
C27 0.030(2) 0.044(3) 0.023(2) 0.0008(19) -0.0086(19) 0.0001(19)
C28 0.026(2) 0.024(2) 0.032(3) 0.0019(19) 0.0014(19) -0.0052(18)
C29 0.028(2) 0.026(2) 0.037(3) 0.0009(19) 0.002(2) 0.0012(19)
C30 0.031(2) 0.035(3) 0.024(2) 0.0030(18) -0.0037(18) 0.0072(19)
O5 0.054(2) 0.0259(18) 0.084(2) 0.0026(15) -0.0319(18) 0.0005(15)
C31 0.023(2) 0.036(3) 0.035(3) -0.005(2) 0.0081(19) -0.0042(18)
C32 0.024(2) 0.030(3) 0.039(3) 0.0080(19) 0.001(2) 0.0057(18)
C33 0.027(2) 0.027(2) 0.027(2) 0.0002(17) -0.0037(18) 0.0040(17)
O2 0.0417(19) 0.084(2) 0.0331(18) -0.0030(16) 0.0125(15) -0.0136(17)
N6 0.035(2) 0.041(2) 0.034(2) 0.0008(17) -0.0035(17) 0.0041(17)
C34 0.022(2) 0.059(3) 0.033(3) -0.002(2) 0.007(2) 0.009(2)
C35 0.035(3) 0.030(3) 0.037(3) 0.002(2) -0.003(2) -0.001(2)
C36 0.028(2) 0.029(3) 0.040(3) 0.007(2) -0.001(2) 0.0088(19)
C37 0.036(3) 0.030(3) 0.054(3) 0.004(2) -0.008(2) -0.005(2)
C38 0.032(2) 0.024(2) 0.041(3) -0.0080(19) -0.001(2) 0.0055(19)
C39 0.035(3) 0.028(3) 0.053(3) 0.000(2) -0.009(2) 0.001(2)
C40 0.047(3) 0.028(3) 0.035(3) 0.006(2) -0.006(2) -0.004(2)
C41 0.044(3) 0.045(3) 0.033(3) 0.005(2) -0.011(2) 0.000(2)
C42 0.033(3) 0.039(3) 0.034(3) -0.001(2) -0.004(2) 0.004(2)
C43 0.048(3) 0.035(3) 0.048(3) -0.012(2) -0.007(2) -0.003(2)
C44 0.040(3) 0.036(3) 0.048(3) 0.006(2) -0.011(2) 0.001(2)
C45 0.047(3) 0.029(3) 0.043(3) 0.009(2) -0.003(2) -0.003(2)
C46 0.051(3) 0.022(3) 0.058(3) 0.002(2) -0.002(3) -0.003(2)
C47 0.036(3) 0.028(3) 0.053(3) 0.001(2) 0.003(2) -0.002(2)
C48 0.044(3) 0.032(3) 0.048(3) -0.003(2) -0.006(2) -0.004(2)
C49 0.039(3) 0.019(2) 0.043(3) 0.0005(19) 0.000(2) 0.0020(19)
C50 0.050(3) 0.030(3) 0.064(3) -0.005(2) -0.011(3) 0.005(2)
C51 0.041(3) 0.048(3) 0.043(3) 0.004(2) -0.013(2) -0.008(2)
C52 0.032(3) 0.046(3) 0.030(3) 0.001(2) -0.005(2) 0.008(2)
C53 0.030(3) 0.089(4) 0.062(4) 0.025(3) 0.015(2) 0.017(3)
C54 0.051(3) 0.037(3) 0.048(3) 0.002(2) -0.012(2) -0.014(2)
C55 0.038(3) 0.035(3) 0.044(3) -0.003(2) -0.006(2) -0.007(2)
C56 0.038(3) 0.079(4) 0.105(5) 0.058(3) 0.010(3) 0.012(3)
O11 0.0314(16) 0.065(2) 0.0304(17) -0.0110(14) 0.0030(13) -0.0006(14)

loop_
_atom_type_symbol
_atom_type_description
_atom_type_scat_dispersion_real
_atom_type_scat_dispersion_imag
_atom_type_scat_source
C C 0.0033 0.0016 'International Tables Vol C Tables 4.2.6.8 and 6.1.1.4'
H H 0.0000 0.0000 'International Tables Vol C Tables 4.2.6.8 and 6.1.1.4'
N N 0.0061 0.0033 'International Tables Vol C Tables 4.2.6.8 and 6.1.1.4'
O O 0.0106 0.0060 'International Tables Vol C Tables 4.2.6.8 and 6.1.1.4'
Mn Mn 0.3368 0.7283 'International Tables Vol C Tables 4.2.6.8 and 6.1.1.4'

loop_
_geom_angle_atom_site_label_1
_geom_angle_atom_site_label_2
_geom_angle_atom_site_label_3
_geom_angle
_geom_angle_site_symmetry_1
_geom_angle_site_symmetry_3
C1 O7 Mn1 131.2(2) . 4_565
O8 C1 O7 125.5(4) . .
O8 C1 C19 117.7(4) . .
O7 C1 C19 116.8(4) . .
C4 N4 C2 104.1(3) . .
C4 N4 Mn1 132.6(3) . 4_465
C2 N4 Mn1 119.0(2) . 4_465
C3 C2 N4 110.4(3) . .
C3 C2 H2 124.8 . .
N4 C2 H2 124.8 . .
C2 C3 N2 106.8(3) . .
C2 C3 H3 126.6 . .
N2 C3 H3 126.6 . .
N4 C4 N2 112.2(3) . .
N4 C4 H4 123.9 . .
N2 C4 H4 123.9 . .
C4 N2 C3 106.5(3) . .
C4 N2 C6 128.0(3) . .
C3 N2 C6 125.6(3) . .
C8 C6 C7 118.3(4) . .
C8 C6 N2 121.9(4) . .
C7 C6 N2 119.8(4) . .
C6 C7 C56 121.0(4) . .
C6 C7 H7 119.5 . .
C56 C7 H7 119.5 . .
C6 C8 C53 120.8(4) . .
C6 C8 H8 119.6 . .
C53 C8 H8 119.6 . .
C9 O4 Mn2 87.8(2) . 4_566
C9 O3 Mn2 92.7(2) . 4_566
O4 C9 O3 121.3(4) . .
O4 C9 C10 120.9(4) . .
O3 C9 C10 117.8(3) . .
O4 C9 Mn2 63.6(2) . 4_566
O3 C9 Mn2 58.09(19) . 4_566
C10 C9 Mn2 173.2(3) . 4_566
C11 C10 C33 119.1(3) . .
C11 C10 C9 119.3(3) . .
C33 C10 C9 121.6(3) . .
C27 C11 C10 121.0(3) . .
C27 C11 H11 119.5 . .
C10 C11 H11 119.5 . .
C13 N5 C12 103.8(4) . .
C13 N5 Mn2 131.1(3) . 4_465
C12 N5 Mn2 124.8(3) . 4_465
C14 C12 N5 110.0(4) . .
C14 C12 H12 125.0 . .
N5 C12 H12 125.0 . .
N5 C13 N8 113.1(4) . .
N5 C13 H13 123.4 . .
N8 C13 H13 123.4 . .
C12 C14 N8 107.3(4) . .
C12 C14 H14 126.3 . .
N8 C14 H14 126.3 . .
C13 N8 C14 105.7(4) . .
C13 N8 C16 126.6(4) . .
C14 N8 C16 127.7(4) . .
C18 C16 C17 120.1(4) . .
C18 C16 N8 119.7(4) . .
C17 C16 N8 120.1(4) . .
C16 C17 C46 119.8(4) . .
C16 C17 H17 120.1 . .
C46 C17 H17 120.1 . .
C16 C18 C44 120.6(4) . .
C16 C18 H18 119.7 . .
C44 C18 H18 119.7 . .
O7 Mn1 O11 111.45(10) 4_566 .
O7 Mn1 N3 86.09(11) 4_566 .
O11 Mn1 N3 88.21(10) . .
O7 Mn1 O9 162.97(10) 4_566 .
O11 Mn1 O9 83.62(9) . .
N3 Mn1 O9 86.53(11) . .
O7 Mn1 N4 83.84(10) 4_566 4_666
O11 Mn1 N4 86.48(10) . 4_666
N3 Mn1 N4 166.02(12) . 4_666
O9 Mn1 N4 105.68(10) . 4_666
O7 Mn1 O10 110.03(10) 4_566 .
O11 Mn1 O10 137.70(10) . .
N3 Mn1 O10 102.55(10) . .
O9 Mn1 O10 56.90(9) . .
N4 Mn1 O10 90.02(10) 4_666 .
O7 Mn1 C25 137.41(12) 4_566 .
O11 Mn1 C25 111.14(11) . .
N3 Mn1 C25 94.78(11) . .
O9 Mn1 C25 28.54(10) . .
N4 Mn1 C25 99.19(11) 4_666 .
O10 Mn1 C25 28.37(9) . .
O1 Mn2 O6 106.01(10) . .
O1 Mn2 O3 162.68(10) . 4_565
O6 Mn2 O3 89.62(10) . 4_565
O1 Mn2 N5 90.26(11) . 4_666
O6 Mn2 N5 89.42(11) . 4_666
O3 Mn2 N5 97.44(11) 4_565 4_666
O1 Mn2 N6 86.20(11) . .
O6 Mn2 N6 92.72(11) . .
O3 Mn2 N6 85.64(11) 4_565 .
N5 Mn2 N6 176.26(13) 4_666 .
O1 Mn2 O4 106.91(10) . 4_565
O6 Mn2 O4 147.07(10) . 4_565
O3 Mn2 O4 57.68(9) 4_565 4_565
N5 Mn2 O4 91.08(10) 4_666 4_565
N6 Mn2 O4 88.79(10) . 4_565
O1 Mn2 C9 134.62(12) . 4_565
O6 Mn2 C9 118.78(11) . 4_565
O3 Mn2 C9 29.16(9) 4_565 4_565
N5 Mn2 C9 96.77(11) 4_666 4_565
N6 Mn2 C9 84.88(11) . 4_565
O4 Mn2 C9 28.64(9) 4_565 4_565
C25 O10 Mn1 89.0(2) . .
C25 O9 Mn1 92.9(2) . .
C26 O1 Mn2 138.5(2) . .
Mn2 O6 H6B 109.2 . .
Mn2 O6 H6C 109.0 . .
H6B O6 H6C 109.5 . .
C34 C19 C30 118.2(3) . .
C34 C19 C1 119.6(3) . .
C30 C19 C1 122.1(4) . .
C45 N1 C40 106.3(3) . .
C45 N1 C28 129.3(3) . .
C40 N1 C28 124.3(3) . .
C27 C21 C22 118.9(3) . .
C27 C21 C26 120.8(3) . .
C22 C21 C26 120.3(3) . .
C33 C22 C21 120.9(3) . .
C33 C22 H22 119.6 . .
C21 C22 H22 119.6 . .
C40 N3 C41 104.3(3) . .
C40 N3 Mn1 123.5(3) . .
C41 N3 Mn1 132.2(3) . .
C29 O12 C42 117.2(3) . .
C31 C23 C52 117.9(3) . .
C31 C23 C25 119.6(3) . .
C52 C23 C25 122.5(3) . .
C48 N7 C54 105.9(3) . .
C48 N7 C35 125.5(3) . .
C54 N7 C35 128.6(4) . .
O10 C25 O9 121.2(4) . .
O10 C25 C23 120.6(4) . .
O9 C25 C23 118.2(4) . .
O10 C25 Mn1 62.7(2) . .
O9 C25 Mn1 58.5(2) . .
C23 C25 Mn1 176.5(3) . .
O2 C26 O1 125.7(4) . .
O2 C26 C21 116.8(4) . .
O1 C26 C21 117.5(4) . .
C11 C27 C21 120.3(3) . .
C11 C27 H27 119.9 . .
C21 C27 H27 119.9 . .
C49 C28 C32 120.4(4) . .
C49 C28 N1 119.1(3) . .
C32 C28 N1 120.4(3) . .
C38 C29 O12 116.7(3) . .
C38 C29 C36 119.6(4) . .
O12 C29 C36 123.7(3) . .
C19 C30 C31 120.3(4) . .
C19 C30 H30 119.9 . .
C31 C30 H30 119.9 . .
C39 O5 C37 122.2(3) . .
C23 C31 C30 121.4(3) . .
C23 C31 H31 119.3 . .
C30 C31 H31 119.3 . .
C38 C32 C28 118.7(3) . .
C38 C32 H32 120.6 . .
C28 C32 H32 120.6 . .
C22 C33 C10 119.8(3) . .
C22 C33 H33 120.1 . .
C10 C33 H33 120.1 . .
C48 N6 C51 104.1(3) . .
C48 N6 Mn2 128.2(3) . .
C51 N6 Mn2 127.6(3) . .
C52 C34 C19 121.7(4) . .
C52 C34 H34 119.2 . .
C19 C34 H34 119.2 . .
C47 C35 C43 119.9(4) . .
C47 C35 N7 119.4(4) . .
C43 C35 N7 120.7(4) . .
C49 C36 C29 119.5(4) . .
C49 C36 H36 120.2 . .
C29 C36 H36 120.2 . .
C50 C37 O5 116.3(4) . .
C50 C37 C55 119.6(4) . .
O5 C37 C55 124.0(4) . .
C29 C38 C32 121.1(4) . .
C29 C38 H38 119.5 . .
C32 C38 H38 119.5 . .
C46 C39 O5 115.6(4) . .
C46 C39 C44 120.4(4) . .
O5 C39 C44 123.8(4) . .
N3 C40 N1 112.6(4) . .
N3 C40 H40 123.7 . .
N1 C40 H40 123.7 . .
C45 C41 N3 110.3(4) . .
C45 C41 H41 124.8 . .
N3 C41 H41 124.8 . .
C56 C42 C53 119.9(4) . .
C56 C42 O12 119.5(4) . .
C53 C42 O12 120.5(4) . .
C50 C43 C35 119.6(4) . .
C50 C43 H43 120.2 . .
C35 C43 H43 120.2 . .
C39 C44 C18 118.7(4) . .
C39 C44 H44 120.6 . .
C18 C44 H44 120.6 . .
N1 C45 C41 106.4(4) . .
N1 C45 H45 126.8 . .
C41 C45 H45 126.8 . .
C39 C46 C17 120.2(4) . .
C39 C46 H46 119.9 . .
C17 C46 H46 119.9 . .
C35 C47 C55 120.4(4) . .
C35 C47 H47 119.8 . .
C55 C47 H47 119.8 . .
N6 C48 N7 113.0(4) . .
N6 C48 H48 123.5 . .
N7 C48 H48 123.5 . .
C28 C49 C36 120.5(4) . .
C28 C49 H49 119.7 . .
C36 C49 H49 119.7 . .
C37 C50 C43 120.4(4) . .
C37 C50 H50 119.8 . .
C43 C50 H50 119.8 . .
C54 C51 N6 110.2(4) . .
C54 C51 H51 124.9 . .
N6 C51 H51 124.9 . .
C34 C52 C23 120.5(4) . .
C34 C52 H52 119.7 . .
C23 C52 H52 119.7 . .
C42 C53 C8 119.9(4) . .
C42 C53 H53 120.1 . .
C8 C53 H53 120.1 . .
C51 C54 N7 106.8(4) . .
C51 C54 H54 126.6 . .
N7 C54 H54 126.6 . .
C47 C55 C37 119.9(4) . .
C47 C55 H55 120.1 . .
C37 C55 H55 120.1 . .
C42 C56 C7 120.0(4) . .
C42 C56 H56 120.0 . .
C7 C56 H56 120.0 . .
Mn1 O11 H11A 109.2 . .
Mn1 O11 H11C 109.2 . .
H11A O11 H11C 109.5 . .

loop_
_geom_bond_atom_site_label_1
_geom_bond_atom_site_label_2
_geom_bond_distance
_geom_bond_site_symmetry_2
O7 C1 1.273(4) .
O7 Mn1 2.114(3) 4_565
O8 C1 1.240(4) .
C1 C19 1.513(5) .
N4 C4 1.319(4) .
N4 C2 1.375(4) .
N4 Mn1 2.252(3) 4_465
C2 C3 1.340(5) .
C2 H2 0.9300 .
C3 N2 1.357(4) .
C3 H3 0.9300 .
C4 N2 1.345(4) .
C4 H4 0.9300 .
N2 C6 1.434(4) .
C6 C8 1.345(5) .
C6 C7 1.359(5) .
C7 C56 1.382(5) .
C7 H7 0.9300 .
C8 C53 1.388(5) .
C8 H8 0.9300 .
O4 C9 1.248(4) .
O4 Mn2 2.332(2) 4_566
O3 C9 1.269(4) .
O3 Mn2 2.211(2) 4_566
C9 C10 1.500(5) .
C9 Mn2 2.602(4) 4_566
C10 C11 1.382(5) .
C10 C33 1.391(4) .
C11 C27 1.375(5) .
C11 H11 0.9300 .
N5 C13 1.309(4) .
N5 C12 1.364(5) .
N5 Mn2 2.239(3) 4_465
C12 C14 1.339(5) .
C12 H12 0.9300 .
C13 N8 1.335(4) .
C13 H13 0.9300 .
C14 N8 1.344(5) .
C14 H14 0.9300 .
N8 C16 1.437(5) .
C16 C18 1.361(5) .
C16 C17 1.372(5) .
C17 C46 1.380(5) .
C17 H17 0.9300 .
C18 C44 1.389(5) .
C18 H18 0.9300 .
Mn1 O7 2.114(3) 4_566
Mn1 O11 2.193(2) .
Mn1 N3 2.225(3) .
Mn1 O9 2.247(3) .
Mn1 N4 2.252(3) 4_666
Mn1 O10 2.338(3) .
Mn1 C25 2.631(4) .
Mn2 O1 2.086(3) .
Mn2 O6 2.157(2) .
Mn2 O3 2.211(2) 4_565
Mn2 N5 2.239(3) 4_666
Mn2 N6 2.256(3) .
Mn2 O4 2.332(2) 4_565
Mn2 C9 2.602(4) 4_565
O10 C25 1.250(4) .
O9 C25 1.259(4) .
O1 C26 1.257(4) .
O6 H6B 0.8500 .
O6 H6C 0.8501 .
C19 C34 1.381(5) .
C19 C30 1.382(4) .
N1 C45 1.344(4) .
N1 C40 1.348(4) .
N1 C28 1.434(4) .
C21 C27 1.384(4) .
C21 C22 1.390(4) .
C21 C26 1.506(5) .
C22 C33 1.378(4) .
C22 H22 0.9300 .
N3 C40 1.306(4) .
N3 C41 1.361(4) .
O12 C29 1.382(4) .
O12 C42 1.401(4) .
C23 C31 1.382(5) .
C23 C52 1.391(5) .
C23 C25 1.498(5) .
N7 C48 1.347(4) .
N7 C54 1.353(4) .
N7 C35 1.429(4) .
C26 O2 1.248(4) .
C27 H27 0.9300 .
C28 C49 1.366(5) .
C28 C32 1.387(5) .
C29 C38 1.373(5) .
C29 C36 1.384(5) .
C30 C31 1.388(5) .
C30 H30 0.9300 .
O5 C39 1.377(4) .
O5 C37 1.378(4) .
C31 H31 0.9300 .
C32 C38 1.375(5) .
C32 H32 0.9300 .
C33 H33 0.9300 .
N6 C48 1.311(4) .
N6 C51 1.370(4) .
C34 C52 1.374(5) .
C34 H34 0.9300 .
C35 C47 1.365(5) .
C35 C43 1.387(5) .
C36 C49 1.375(5) .
C36 H36 0.9300 .
C37 C50 1.371(5) .
C37 C55 1.384(5) .
C38 H38 0.9300 .
C39 C46 1.361(5) .
C39 C44 1.383(5) .
C40 H40 0.9300 .
C41 C45 1.356(5) .
C41 H41 0.9300 .
C42 C56 1.333(5) .
C42 C53 1.352(5) .
C43 C50 1.378(5) .
C43 H43 0.9300 .
C44 H44 0.9300 .
C45 H45 0.9300 .
C46 H46 0.9300 .
C47 C55 1.376(5) .
C47 H47 0.9300 .
C48 H48 0.9300 .
C49 H49 0.9300 .
C50 H50 0.9300 .
C51 C54 1.352(5) .
C51 H51 0.9300 .
C52 H52 0.9300 .
C53 H53 0.9300 .
C54 H54 0.9300 .
C55 H55 0.9300 .
C56 H56 0.9300 .
O11 H11A 0.8499 .
O11 H11C 0.8501 .
